data_7251646
loop_
_publ_author_name
'Navarro, Yolanda'
'Soriano, St\'ephane'
'de Castro Silva, Henrique'
'Iglesias, Mar\'ia Jos\'e'
'Guedes, Guilherme P.'
'Ortiz, Fernando L\'opez'

_publ_section_title
;
 Coordination compounds based on a phosphonic diamide-TEMPO diradical and
 CuII, NdIII, EuIII and TbIII ions: synthesis, magnetic properties and
 application in the aerobic oxidation of allylic and benzylic alcohols
;
_journal_issue 12
_journal_name_full CrystEngComm
_journal_page_first 1938
_journal_page_last 1953
_journal_paper_doi 10.1039/D5CE01150G
_journal_volume 28
_journal_year 2026
_chemical_formula_moiety 'C63 H85 F18 N8 O12 P2 Tb'
_chemical_formula_sum 'C63 H85 F18 N8 O12 P2 Tb'
_chemical_formula_weight 1709.24
_space_group_crystal_system monoclinic
_space_group_IT_number 14
_space_group_name_Hall '-P 2yn'
_space_group_name_H-M_alt 'P 1 21/n 1'
_atom_sites_solution_hydrogens mixed
_atom_sites_solution_primary iterative
_audit_creation_date 2026-02-14
_audit_creation_method
;
Olex2 1.3
(compiled 2020.11.12 svn.r5f609507 for OlexSys, GUI svn.r6408)
;
_audit_update_record
;
2026-02-14 deposited with the CCDC.	2026-02-19 downloaded from the CCDC.
;
_cell_angle_alpha 90
_cell_angle_beta 95.2292(11)
_cell_angle_gamma 90
_cell_formula_units_Z 4
_cell_length_a 12.2774(3)
_cell_length_b 31.7772(6)
_cell_length_c 20.0260(4)
_cell_measurement_reflns_used 9885
_cell_measurement_temperature 100.0
_cell_measurement_theta_max 64.25
_cell_measurement_theta_min 4.30
_cell_volume 7780.5(3)
_computing_cell_refinement 'Bruker APEX2 (Bruker AXS, 2012)'
_computing_data_collection 'Bruker APEX2 (Bruker AXS, 2012)'
_computing_data_reduction 'Bruker Saint (Bruker AXS, 2007)'
_computing_molecular_graphics 'Mercury (Macrae et al., 2006)'
_computing_publication_material 'Olex2 1.5 (Dolomanov et al., 2009)'
_computing_structure_refinement 'SHELXL 2014/7 (Sheldrick, 2015)'
_computing_structure_solution 'olex2.solve 1.5 (Bourhis et al., 2015)'
_diffrn_ambient_temperature 100.0
_diffrn_measured_fraction_theta_full 0.976
_diffrn_measured_fraction_theta_max 0.976
_diffrn_measurement_device_type 'Bruker APEX-II CCD'
_diffrn_measurement_method '\f and \w scans'
_diffrn_radiation_type CuK\a
_diffrn_radiation_wavelength 1.54178
_diffrn_reflns_av_R_equivalents 0.0486
_diffrn_reflns_av_unetI/netI 0.0453
_diffrn_reflns_Laue_measured_fraction_full 0.976
_diffrn_reflns_Laue_measured_fraction_max 0.976
_diffrn_reflns_limit_h_max 14
_diffrn_reflns_limit_h_min -13
_diffrn_reflns_limit_k_max 37
_diffrn_reflns_limit_k_min -35
_diffrn_reflns_limit_l_max 22
_diffrn_reflns_limit_l_min -23
_diffrn_reflns_number 54954
_diffrn_reflns_point_group_measured_fraction_full 0.976
_diffrn_reflns_point_group_measured_fraction_max 0.976
_diffrn_reflns_theta_full 64.564
_diffrn_reflns_theta_max 64.564
_diffrn_reflns_theta_min 2.781
_diffrn_standards_number 0
_exptl_absorpt_coefficient_mu 5.767
_exptl_absorpt_correction_T_max 0.7525
_exptl_absorpt_correction_T_min 0.4857
_exptl_absorpt_correction_type multi-scan
_exptl_absorpt_process_details
;
SADABS-2016/2 (Bruker,2016/2) was used for absorption correction.
wR2(int) was 0.1317 before and 0.0600 after correction.
The Ratio of minimum to maximum transmission is 0.6454.
The \l/2 correction factor is Not present.
;
_exptl_crystal_colour orange
_exptl_crystal_colour_primary orange
_exptl_crystal_density_diffrn 1.459
_exptl_crystal_description block
_exptl_crystal_F_000 3488
_exptl_crystal_preparation 'Magnetic properties'
_exptl_crystal_size_max 0.324
_exptl_crystal_size_mid 0.085
_exptl_crystal_size_min 0.046
_refine_diff_density_max 1.050
_refine_diff_density_min -0.711
_refine_diff_density_rms 0.064
_refine_ls_extinction_coef 0.000187(18)
_refine_ls_extinction_expression Fc^*^=kFc[1+0.001xFc^2^\l^3^/sin(2\q)]^-1/4^
_refine_ls_extinction_method 'SHELXL-2014/7 (Sheldrick 2014'
_refine_ls_goodness_of_fit_ref 1.018
_refine_ls_hydrogen_treatment mixed
_refine_ls_matrix_type full
_refine_ls_number_parameters 1017
_refine_ls_number_reflns 12794
_refine_ls_number_restraints 407
_refine_ls_restrained_S_all 1.021
_refine_ls_R_factor_all 0.0506
_refine_ls_R_factor_gt 0.0389
_refine_ls_shift/su_max 0.002
_refine_ls_shift/su_mean 0.000
_refine_ls_structure_factor_coef Fsqd
_refine_ls_weighting_details 'w=1/[\s^2^(Fo^2^)+(0.0313P)^2^+10.3036P] where P=(Fo^2^+2Fc^2^)/3'
_refine_ls_weighting_scheme calc
_refine_ls_wR_factor_gt 0.0814
_refine_ls_wR_factor_ref 0.0862
_reflns_Friedel_coverage 0.000
_reflns_number_gt 10902
_reflns_number_total 12794
_reflns_threshold_expression 'I > 2\s(I)'
_cod_data_source_file d5ce01150g2.cif
_cod_data_source_block yn753_2b_0m
_cod_depositor_comments 'Adding full bibliography for 7251645--7251649.cif.'
_cod_database_code 7251646
_shelx_shelxl_version_number 2014/7
_shelx_space_group_comment
;
The symmetry employed for this shelxl refinement is uniquely defined
by the following loop, which should always be used as a source of
symmetry information in preference to the above space-group names.
They are only intended as comments.
;
_shelx_estimated_absorpt_t_max 0.777
_shelx_estimated_absorpt_t_min 0.257
_olex2_refinement_description
;
1. Fixed Uiso
 At 1.2 times of:
  All C(H) groups, All C(H,H) groups
 At 1.5 times of:
  All C(H,H,H) groups
2. Restrained distances
 N4-H4
 0.87 with sigma of 0.02
 N7-H7
 0.87 with sigma of 0.02
 N8-H8
 0.87 with sigma of 0.02
 N3-H3
 0.87 with sigma of 0.02
 F4A-F5A \\sim F4A-F6A \\sim F5A-F6A
 with sigma of 0.02
 O4A-N5A \\sim O4B-N5B
 with sigma of 0.02
 C31-N5A \\sim C31-N5B \\sim C25-N5A \\sim C25-N5B
 with sigma of 0.02
 F10A-F11A \\sim F10A-F12A \\sim F11A-F12A
 with sigma of 0.02
 F10B-F11B \\sim F10B-F12B \\sim F11B-F12B
 with sigma of 0.02
 C58-F10A \\sim C58-F11A \\sim C58-F12A \\sim C58-F10B \\sim C58-F11B \\sim
C58-F12B
 with sigma of 0.01
 C63-F13B \\sim C63-F14B \\sim C63-F15B \\sim C63-F13A \\sim C63-F14A \\sim
C63-F15A
 with sigma of 0.01
 F13A-F14A \\sim F13A-F15A \\sim F14A-F15A
 with sigma of 0.02
 F13B-F14B \\sim F13B-F15B \\sim F14B-F15B
 with sigma of 0.02
 F16A-F17A \\sim F16A-F18A \\sim F17A-F18A
 with sigma of 0.02
 F16B-F17B \\sim F16B-F18B \\sim F17B-F18B
 with sigma of 0.02
 C59-F16A \\sim C59-F17A \\sim C59-F18A \\sim C59-F16B \\sim C59-F17B \\sim
C59-F18B
 with sigma of 0.01
 F4B-F5B \\sim F4B-F6B \\sim F5B-F6B
 with sigma of 0.02
 C49-F4A \\sim C49-F5A \\sim C49-F6A \\sim C49-F4B \\sim C49-F5B \\sim C49-F6B
 with sigma of 0.01
3. Uiso/Uaniso restraints and constraints
C58 \\sim F10A \\sim F11A \\sim F12A \\sim F10B \\sim F11B \\sim F12B: within
2A with sigma of 0.04 and sigma for terminal atoms of 0.08 within 2A
C59 \\sim F16B \\sim F16A \\sim F17A \\sim F17B \\sim F18A \\sim F18B: within
2A with sigma of 0.04 and sigma for terminal atoms of 0.08 within 2A
C49 \\sim F5B \\sim F5A \\sim F4B \\sim F6A \\sim F6B \\sim F4A: within 2A with
sigma of 0.04 and sigma for terminal atoms of 0.08 within 2A
C63 \\sim F13B \\sim F13A \\sim F15B \\sim F15A \\sim F14B \\sim F14A: within
2A with sigma of 0.04 and sigma for terminal atoms of 0.08 within 2A
Uanis(O4A) \\sim Ueq, Uanis(N5A) \\sim Ueq, Uanis(O4B) \\sim Ueq, Uanis(N5B)
\\sim Ueq: with sigma of 0.01 and sigma for terminal atoms of 0.02
Uanis(O4A) = Uanis(O4B)
Uanis(N5A) = Uanis(N5B)
Uanis(F10A) = Uanis(F10B)
Uanis(F11A) = Uanis(F11B)
Uanis(F12A) = Uanis(F12B)
Uanis(F13A) = Uanis(F13B)
Uanis(F14A) = Uanis(F14B)
Uanis(F15A) = Uanis(F15B)
Uanis(F4A) = Uanis(F4B)
Uanis(F5A) = Uanis(F5B)
Uanis(F6A) = Uanis(F6B)
Uanis(F16A) = Uanis(F16B)
Uanis(F17A) = Uanis(F17B)
Uanis(F18A) = Uanis(F18B)
4. Others
 Sof(F4B)=Sof(F5B)=Sof(F6B)=1-FVAR(1)
 Sof(F4A)=Sof(F5A)=Sof(F6A)=FVAR(1)
 Sof(F16B)=Sof(F17B)=Sof(F18B)=1-FVAR(2)
 Sof(F16A)=Sof(F17A)=Sof(F18A)=FVAR(2)
 Sof(F13B)=Sof(F14B)=Sof(F15B)=1-FVAR(3)
 Sof(F13A)=Sof(F14A)=Sof(F15A)=FVAR(3)
 Sof(F10B)=Sof(F11B)=Sof(F12B)=1-FVAR(4)
 Sof(F10A)=Sof(F11A)=Sof(F12A)=FVAR(4)
 Sof(N5B)=Sof(O4B)=1-FVAR(5)
 Sof(N5A)=Sof(O4A)=FVAR(5)
5.a Ternary CH refined with riding coordinates:
 C14(H14), C5(H5), C29(H29), C38(H38)
5.b Secondary CH2 refined with riding coordinates:
 C15(H15A,H15B), C13(H13A,H13B), C37(H37A,H37B), C39(H39A,H39B), C6(H6A,H6B),
 C4(H4A,H4B), C28(H28A,H28B), C30(H30A,H30B)
5.c Aromatic/amide H refined with riding coordinates:
 C21(H21), C56(H56), C22(H22), C23(H23), C46(H46), C20(H20), C43(H43),
 C47(H47), C24(H24), C51(H51), C44(H44), C61(H61), C45(H45)
5.d Idealised Me refined as rotating group:
 C18(H18A,H18B,H18C), C35(H35A,H35B,H35C), C36(H36A,H36B,H36C), C9(H9A,H9B,
 H9C), C2(H2A,H2B,H2C), C26(H26A,H26B,H26C), C27(H27A,H27B,H27C), C11(H11A,H11B,
 H11C), C12(H12A,H12B,H12C), C17(H17A,H17B,H17C), C8(H8A,H8B,H8C), C41(H41A,
 H41B,H41C), C42(H42A,H42B,H42C), C3(H3A,H3B,H3C), C32(H32A,H32B,H32C),
 C33(H33A,H33B,H33C)
;
_olex2_submission_special_instructions 'No special instructions were received'

loop_
_space_group_symop_operation_xyz
'x, y, z'
'-x+1/2, y+1/2, -z+1/2'
'-x, -y, -z'
'x-1/2, -y-1/2, z-1/2'

loop_
_atom_site_label
_atom_site_type_symbol
_atom_site_fract_x
_atom_site_fract_y
_atom_site_fract_z
_atom_site_U_iso_or_equiv
_atom_site_adp_type
_atom_site_occupancy
_atom_site_site_symmetry_order
_atom_site_calc_flag
_atom_site_refinement_flags_posn
_atom_site_refinement_flags_adp
_atom_site_refinement_flags_occupancy
_atom_site_disorder_assembly
_atom_site_disorder_group
Tb1 Tb 0.28829(2) 0.38518(2) 0.37717(2) 0.02012(7) Uani 1 1 d . . . . .
P2 P 0.32061(7) 0.33658(2) 0.54720(4) 0.02138(18) Uani 1 1 d . . . . .
P1 P 0.33449(6) 0.39958(2) 0.19753(4) 0.01937(18) Uani 1 1 d . . . . .
F2 F 0.17859(16) 0.23865(6) 0.32326(10) 0.0372(5) Uani 1 1 d . . . . .
O9 O 0.10549(17) 0.36937(7) 0.39465(12) 0.0288(5) Uani 1 1 d . . . . .
O3 O 0.32143(16) 0.38529(6) 0.26733(10) 0.0205(5) Uani 1 1 d . . . . .
O5 O -0.0723(2) 0.18161(7) 0.55516(12) 0.0343(6) Uani 1 1 d . . . . .
F8 F -0.10203(17) 0.33511(7) 0.40141(15) 0.0654(8) Uani 1 1 d . . . . .
C49 C 0.6304(3) 0.31850(11) 0.37483(17) 0.0373(9) Uani 1 1 d D U . . .
O10 O 0.16876(19) 0.43871(7) 0.32235(11) 0.0309(6) Uani 1 1 d . . . . .
F3 F 0.3022(2) 0.23321(8) 0.25571(11) 0.0635(8) Uani 1 1 d . . . . .
F1 F 0.3291(2) 0.20937(7) 0.35604(15) 0.0673(8) Uani 1 1 d . . . . .
F4A F 0.6679(2) 0.28077(9) 0.35744(17) 0.0685(10) Uani 0.903(3) 1 d D U P A 1
O7 O 0.26592(17) 0.31290(6) 0.34498(10) 0.0220(5) Uani 1 1 d . . . . .
O2 O -0.1085(2) 0.28624(8) 0.09773(14) 0.0460(7) Uani 1 1 d . . . . .
O11 O 0.40314(19) 0.44485(7) 0.37559(12) 0.0312(6) Uani 1 1 d . . . . .
O12 O 0.24315(19) 0.43395(7) 0.46388(11) 0.0295(5) Uani 1 1 d . . . . .
O8 O 0.46887(17) 0.35766(7) 0.37839(11) 0.0256(5) Uani 1 1 d . . . . .
N1 N 0.2109(2) 0.53278(9) 0.02832(14) 0.0362(8) Uani 1 1 d . . . . .
F13A F 0.186(2) 0.4671(6) 0.5741(8) 0.070(2) Uani 0.203(19) 1 d D U P B 1
O1 O 0.1948(2) 0.56053(8) -0.01849(13) 0.0491(7) Uani 1 1 d . . . . .
F5A F 0.67377(19) 0.34582(11) 0.33663(17) 0.0724(11) Uani 0.903(3) 1 d D U P A 1
N6 N 0.0114(2) 0.20617(8) 0.55706(13) 0.0267(6) Uani 1 1 d . . . . .
N3 N 0.2618(2) 0.44263(8) 0.18485(13) 0.0223(6) Uani 1 1 d D . . . .
F10A F -0.0701(12) 0.489(2) 0.302(3) 0.0872(13) Uani 0.052(7) 1 d D U P C 1
F14A F 0.0914(10) 0.5072(7) 0.4981(12) 0.0487(11) Uani 0.203(19) 1 d D U P B 1
F7 F -0.0269(2) 0.35757(8) 0.49517(14) 0.0678(8) Uani 1 1 d . . . . .
F11A F 0.047(5) 0.500(2) 0.2309(9) 0.0686(10) Uani 0.052(7) 1 d D U P C 1
F9 F -0.15293(18) 0.39400(7) 0.44204(15) 0.0645(8) Uani 1 1 d . . . . .
F12A F 0.077(5) 0.5230(10) 0.331(2) 0.0700(11) Uani 0.052(7) 1 d D U P C 1
C14 C 0.1756(3) 0.35530(10) 0.12537(16) 0.0226(7) Uani 1 1 d . . . . .
H14 H 0.1315 0.3811 0.1135 0.027 Uiso 1 1 calc R U . . .
C15 C 0.1308(3) 0.33435(12) 0.18546(18) 0.0347(9) Uani 1 1 d . . . . .
H15A H 0.1439 0.3530 0.2249 0.042 Uiso 1 1 calc R U . . .
H15B H 0.1712 0.3078 0.1956 0.042 Uiso 1 1 calc R U . . .
C21 C 0.6551(3) 0.42700(12) 0.2334(2) 0.0394(9) Uani 1 1 d . . . . .
H21 H 0.7037 0.4336 0.2716 0.047 Uiso 1 1 calc R U . . .
C56 C -0.0010(3) 0.43058(10) 0.36951(18) 0.0320(8) Uani 1 1 d . . . . .
H56 H -0.0679 0.4442 0.3765 0.038 Uiso 1 1 calc R U . . .
C55 C 0.0213(3) 0.39113(10) 0.39715(18) 0.0289(8) Uani 1 1 d . . . . .
C40 C 0.0288(3) 0.23399(10) 0.61696(16) 0.0285(8) Uani 1 1 d . . . . .
N2 N -0.0136(2) 0.30343(9) 0.10802(15) 0.0331(7) Uani 1 1 d . . . . .
C54 C -0.0663(3) 0.36974(12) 0.4352(3) 0.0462(11) Uani 1 1 d . . . . .
C13 C 0.1616(3) 0.32513(12) 0.06745(18) 0.0362(9) Uani 1 1 d . . . . .
H13A H 0.2042 0.2993 0.0794 0.043 Uiso 1 1 calc R U . . .
H13B H 0.1925 0.3380 0.0283 0.043 Uiso 1 1 calc R U . . .
N4 N 0.2910(2) 0.36738(8) 0.13780(13) 0.0230(6) Uani 1 1 d D . . . .
H4 H 0.337(2) 0.3506(9) 0.1237(17) 0.030(10) Uiso 1 1 d D . . . .
C37 C 0.1645(3) 0.23769(10) 0.50109(16) 0.0275(8) Uani 1 1 d . . . . .
H37A H 0.2222 0.2166 0.5135 0.033 Uiso 1 1 calc R U . . .
H37B H 0.1803 0.2502 0.4578 0.033 Uiso 1 1 calc R U . . .
C53 C 0.2852(3) 0.24121(10) 0.31913(17) 0.0310(8) Uani 1 1 d . . . . .
C18 C -0.0222(3) 0.29401(14) 0.2288(2) 0.0536(11) Uani 1 1 d . . . . .
H18A H -0.1013 0.2891 0.2239 0.080 Uiso 1 1 calc R U . . .
H18B H -0.0010 0.3061 0.2731 0.080 Uiso 1 1 calc R U . . .
H18C H 0.0162 0.2673 0.2243 0.080 Uiso 1 1 calc R U . . .
F15A F 0.2486(19) 0.5265(6) 0.5450(13) 0.0712(15) Uani 0.203(19) 1 d D U P B 1
C35 C -0.0304(3) 0.24051(12) 0.44789(18) 0.0381(9) Uani 1 1 d . . . . .
H35A H -0.0382 0.2683 0.4682 0.057 Uiso 1 1 calc R U . . .
H35B H -0.1008 0.2258 0.4452 0.057 Uiso 1 1 calc R U . . .
H35C H -0.0069 0.2438 0.4027 0.057 Uiso 1 1 calc R U . . .
C39 C 0.1429(3) 0.25282(10) 0.61983(16) 0.0266(8) Uani 1 1 d . . . . .
H39A H 0.1968 0.2305 0.6333 0.032 Uiso 1 1 calc R U . . .
H39B H 0.1494 0.2748 0.6550 0.032 Uiso 1 1 calc R U . . .
C6 C 0.2038(3) 0.45940(11) 0.06564(16) 0.0325(8) Uani 1 1 d . . . . .
H6A H 0.1259 0.4599 0.0748 0.039 Uiso 1 1 calc R U . . .
H6B H 0.2222 0.4302 0.0537 0.039 Uiso 1 1 calc R U . . .
C16 C 0.0083(3) 0.32466(11) 0.17409(19) 0.0363(9) Uani 1 1 d . . . . .
C62 C 0.2603(3) 0.47208(11) 0.47288(17) 0.0332(8) Uani 1 1 d . . . . .
F10B F -0.0491(3) 0.50930(12) 0.31842(19) 0.0872(13) Uani 0.948(7) 1 d D U P C 2
N5A N 0.184(2) 0.3995(13) 0.7851(16) 0.054(3) Uani 0.28(4) 1 d D U P D 1
C36 C 0.0716(3) 0.17228(11) 0.45826(19) 0.0415(10) Uani 1 1 d . . . . .
H36A H 0.1033 0.1764 0.4156 0.062 Uiso 1 1 calc R U . . .
H36B H 0.0009 0.1580 0.4501 0.062 Uiso 1 1 calc R U . . .
H36C H 0.1211 0.1551 0.4881 0.062 Uiso 1 1 calc R U . . .
C22 C 0.6929(3) 0.42668(11) 0.1702(2) 0.0379(9) Uani 1 1 d . . . . .
H22 H 0.7670 0.4334 0.1650 0.045 Uiso 1 1 calc R U . . .
C59 C 0.4777(3) 0.51255(11) 0.3661(2) 0.0536(12) Uani 1 1 d D U . . .
C23 C 0.6225(3) 0.41662(11) 0.1153(2) 0.0359(9) Uani 1 1 d . . . . .
H23 H 0.6491 0.4156 0.0722 0.043 Uiso 1 1 calc R U . . .
C4 C 0.2414(3) 0.51571(10) 0.14874(18) 0.0321(8) Uani 1 1 d . . . . .
H4A H 0.2855 0.5239 0.1906 0.039 Uiso 1 1 calc R U . . .
H4B H 0.1636 0.5155 0.1580 0.039 Uiso 1 1 calc R U . . .
F6A F 0.67058(19) 0.32360(10) 0.43737(12) 0.0541(8) Uani 0.903(3) 1 d D U P A 1
C5 C 0.2738(3) 0.47188(9) 0.12902(16) 0.0251(7) Uani 1 1 d . . . . .
H5 H 0.3522 0.4723 0.1193 0.030 Uiso 1 1 calc R U . . .
C46 C 0.6432(3) 0.36443(15) 0.5800(2) 0.0534(11) Uani 1 1 d . . . . .
H46 H 0.6955 0.3798 0.5577 0.064 Uiso 1 1 calc R U . . .
C9 C 0.3296(3) 0.48037(12) -0.02146(19) 0.0463(11) Uani 1 1 d . . . . .
H9A H 0.3324 0.4515 -0.0383 0.070 Uiso 1 1 calc R U . . .
H9B H 0.3882 0.4845 0.0146 0.070 Uiso 1 1 calc R U . . .
H9C H 0.3392 0.5002 -0.0580 0.070 Uiso 1 1 calc R U . . .
C2 C 0.3795(4) 0.55893(12) 0.0924(2) 0.0509(11) Uani 1 1 d . . . . .
H2A H 0.4069 0.5730 0.1341 0.076 Uiso 1 1 calc R U . . .
H2B H 0.3887 0.5776 0.0543 0.076 Uiso 1 1 calc R U . . .
H2C H 0.4206 0.5329 0.0873 0.076 Uiso 1 1 calc R U . . .
C29 C 0.2348(3) 0.36796(10) 0.65805(16) 0.0263(7) Uani 1 1 d . . . . .
H29 H 0.2699 0.3416 0.6770 0.032 Uiso 1 1 calc R U . . .
C34 C 0.0550(3) 0.21491(10) 0.49092(16) 0.0284(8) Uani 1 1 d . . . . .
C26 C -0.0032(4) 0.37914(14) 0.7690(3) 0.0681(15) Uani 1 1 d . . . . .
H26A H -0.0140 0.4091 0.7593 0.102 Uiso 1 1 calc R U . . .
H26B H -0.0107 0.3740 0.8166 0.102 Uiso 1 1 calc R U . . .
H26C H -0.0580 0.3627 0.7416 0.102 Uiso 1 1 calc R U . . .
C25 C 0.1104(3) 0.36616(11) 0.75278(18) 0.0408(10) Uani 1 1 d D . . . .
C20 C 0.5466(3) 0.41773(10) 0.24099(18) 0.0291(8) Uani 1 1 d . . . . .
H20 H 0.5212 0.4177 0.2844 0.035 Uiso 1 1 calc R U . . .
C28 C 0.1182(3) 0.36949(11) 0.67696(17) 0.0321(8) Uani 1 1 d . . . . .
H28A H 0.0763 0.3461 0.6543 0.039 Uiso 1 1 calc R U . . .
H28B H 0.0841 0.3962 0.6606 0.039 Uiso 1 1 calc R U . . .
C43 C 0.4924(3) 0.31918(13) 0.6444(2) 0.0475(11) Uani 1 1 d . . . . .
H43 H 0.4411 0.3033 0.6668 0.057 Uiso 1 1 calc R U . . .
C1 C 0.2575(3) 0.54854(11) 0.09452(19) 0.0376(9) Uani 1 1 d . . . . .
C7 C 0.2187(3) 0.48812(11) 0.00574(18) 0.0359(9) Uani 1 1 d . . . . .
C27 C 0.1322(4) 0.32140(11) 0.77900(19) 0.0449(10) Uani 1 1 d . . . . .
H27A H 0.1350 0.3214 0.8281 0.067 Uiso 1 1 calc R U . . .
H27B H 0.2022 0.3114 0.7651 0.067 Uiso 1 1 calc R U . . .
H27C H 0.0733 0.3028 0.7607 0.067 Uiso 1 1 calc R U . . .
C30 C 0.2962(3) 0.40549(12) 0.69014(18) 0.0425(10) Uani 1 1 d . . . . .
H30A H 0.3719 0.4053 0.6769 0.051 Uiso 1 1 calc R U . . .
H30B H 0.2607 0.4317 0.6725 0.051 Uiso 1 1 calc R U . . .
C47 C 0.5363(3) 0.36153(11) 0.55160(19) 0.0346(8) Uani 1 1 d . . . . .
H47 H 0.5153 0.3751 0.5102 0.041 Uiso 1 1 calc R U . . .
C57 C 0.0734(3) 0.45043(11) 0.33183(17) 0.0325(8) Uani 1 1 d . . . . .
C11 C -0.0188(4) 0.34802(16) 0.0074(3) 0.0696(15) Uani 1 1 d . . . . .
H11A H -0.0962 0.3404 -0.0011 0.104 Uiso 1 1 calc R U . . .
H11B H 0.0127 0.3520 -0.0354 0.104 Uiso 1 1 calc R U . . .
H11C H -0.0121 0.3742 0.0333 0.104 Uiso 1 1 calc R U . . .
C52 C 0.3337(3) 0.28404(10) 0.34137(15) 0.0225(7) Uani 1 1 d . . . . .
C24 C 0.5136(3) 0.40791(10) 0.12174(17) 0.0291(8) Uani 1 1 d . . . . .
H24 H 0.4654 0.4016 0.0832 0.035 Uiso 1 1 calc R U . . .
C12 C 0.0406(4) 0.27273(16) 0.0053(2) 0.0674(14) Uani 1 1 d . . . . .
H12A H 0.0737 0.2497 0.0326 0.101 Uiso 1 1 calc R U . . .
H12B H 0.0821 0.2772 -0.0337 0.101 Uiso 1 1 calc R U . . .
H12C H -0.0352 0.2655 -0.0100 0.101 Uiso 1 1 calc R U . . .
C19 C 0.4750(3) 0.40847(9) 0.18524(16) 0.0223(7) Uani 1 1 d . . . . .
C10 C 0.0426(3) 0.31270(12) 0.04707(19) 0.0407(9) Uani 1 1 d . . . . .
C17 C -0.0621(3) 0.36405(13) 0.1758(3) 0.0568(13) Uani 1 1 d . . . . .
H17A H -0.0386 0.3847 0.1437 0.085 Uiso 1 1 calc R U . . .
H17B H -0.0541 0.3761 0.2210 0.085 Uiso 1 1 calc R U . . .
H17C H -0.1389 0.3567 0.1638 0.085 Uiso 1 1 calc R U . . .
F16A F 0.5788(8) 0.5000(8) 0.3650(14) 0.0624(13) Uani 0.227(13) 1 d D U P E 1
C63 C 0.1882(3) 0.49326(11) 0.52228(18) 0.0465(10) Uani 1 1 d D U . . .
C50 C 0.5045(3) 0.32150(11) 0.36826(15) 0.0255(8) Uani 1 1 d . . . . .
C8 C 0.1277(4) 0.47969(14) -0.0501(2) 0.0530(11) Uani 1 1 d . . . . .
H8A H 0.1360 0.4988 -0.0877 0.080 Uiso 1 1 calc R U . . .
H8B H 0.0565 0.4844 -0.0329 0.080 Uiso 1 1 calc R U . . .
H8C H 0.1325 0.4505 -0.0653 0.080 Uiso 1 1 calc R U . . .
O4A O 0.148(3) 0.4057(9) 0.8441(12) 0.064(3) Uani 0.28(4) 1 d D U P D 1
C41 C -0.0608(3) 0.26749(11) 0.61316(19) 0.0378(9) Uani 1 1 d . . . . .
H41A H -0.0567 0.2832 0.6554 0.057 Uiso 1 1 calc R U . . .
H41B H -0.1325 0.2539 0.6056 0.057 Uiso 1 1 calc R U . . .
H41C H -0.0506 0.2868 0.5761 0.057 Uiso 1 1 calc R U . . .
C38 C 0.1721(3) 0.27220(10) 0.55394(16) 0.0234(7) Uani 1 1 d . . . . .
H38 H 0.1194 0.2953 0.5401 0.028 Uiso 1 1 calc R U . . .
C51 C 0.4468(3) 0.28508(10) 0.35239(16) 0.0273(8) Uani 1 1 d . . . . .
H51 H 0.4863 0.2596 0.3489 0.033 Uiso 1 1 calc R U . . .
C60 C 0.3998(3) 0.48173(11) 0.39681(19) 0.0376(9) Uani 1 1 d . . . . .
C42 C 0.0215(3) 0.20696(12) 0.67973(17) 0.0399(10) Uani 1 1 d . . . . .
H42A H 0.0695 0.1825 0.6778 0.060 Uiso 1 1 calc R U . . .
H42B H -0.0541 0.1975 0.6818 0.060 Uiso 1 1 calc R U . . .
H42C H 0.0443 0.2237 0.7197 0.060 Uiso 1 1 calc R U . . .
C3 C 0.1952(4) 0.58842(12) 0.1099(2) 0.0512(12) Uani 1 1 d . . . . .
H3A H 0.1169 0.5822 0.1082 0.077 Uiso 1 1 calc R U . . .
H3B H 0.2077 0.6101 0.0765 0.077 Uiso 1 1 calc R U . . .
H3C H 0.2211 0.5986 0.1547 0.077 Uiso 1 1 calc R U . . .
C44 C 0.5991(4) 0.32264(17) 0.6723(3) 0.0706(15) Uani 1 1 d . . . . .
H44 H 0.6208 0.3093 0.7139 0.085 Uiso 1 1 calc R U . . .
C31 C 0.3001(4) 0.40587(15) 0.7663(2) 0.0610(14) Uani 1 1 d D . . . .
C61 C 0.3337(3) 0.49783(11) 0.4436(2) 0.0451(10) Uani 1 1 d . . . . .
H61 H 0.3389 0.5267 0.4555 0.054 Uiso 1 1 calc R U . . .
C45 C 0.6739(4) 0.34530(17) 0.6400(3) 0.0687(14) Uani 1 1 d . . . . .
H45 H 0.7472 0.3477 0.6594 0.082 Uiso 1 1 calc R U . . .
F17A F 0.4361(19) 0.5132(7) 0.3019(6) 0.101(2) Uani 0.227(13) 1 d D U P E 1
C32 C 0.3295(6) 0.45053(17) 0.7915(2) 0.093(2) Uani 1 1 d . . . . .
H32A H 0.3984 0.4593 0.7746 0.139 Uiso 1 1 calc R U . . .
H32B H 0.3374 0.4507 0.8406 0.139 Uiso 1 1 calc R U . . .
H32C H 0.2712 0.4701 0.7752 0.139 Uiso 1 1 calc R U . . .
C33 C 0.3833(5) 0.37402(19) 0.7975(2) 0.0829(18) Uani 1 1 d . . . . .
H33A H 0.3667 0.3461 0.7786 0.124 Uiso 1 1 calc R U . . .
H33B H 0.3795 0.3732 0.8462 0.124 Uiso 1 1 calc R U . . .
H33C H 0.4571 0.3824 0.7878 0.124 Uiso 1 1 calc R U . . .
C48 C 0.4597(3) 0.33871(10) 0.58381(17) 0.0300(8) Uani 1 1 d . . . . .
O6 O 0.31649(17) 0.35007(7) 0.47600(10) 0.0247(5) Uani 1 1 d . . . . .
N8 N 0.2835(2) 0.28917(8) 0.56339(14) 0.0250(6) Uani 1 1 d D . . . .
H8 H 0.334(2) 0.2709(10) 0.5701(19) 0.042(11) Uiso 1 1 d D . . . .
N7 N 0.2394(2) 0.36746(8) 0.58488(13) 0.0223(6) Uani 1 1 d D . . . .
H3 H 0.242(3) 0.4532(10) 0.2200(12) 0.027(10) Uiso 1 1 d D . . . .
H7 H 0.223(3) 0.3909(7) 0.5660(16) 0.029(10) Uiso 1 1 d D . . . .
F4B F 0.6654(18) 0.3569(4) 0.3929(13) 0.0685(10) Uani 0.097(3) 1 d D U P A 2
F5B F 0.6717(19) 0.3090(8) 0.3188(7) 0.0724(11) Uani 0.097(3) 1 d D U P A 2
F6B F 0.6705(18) 0.2926(6) 0.4217(9) 0.0541(8) Uani 0.097(3) 1 d D U P A 2
F18A F 0.4693(17) 0.5517(3) 0.3865(11) 0.078(2) Uani 0.227(13) 1 d D U P E 1
F16B F 0.5650(3) 0.49328(19) 0.3469(4) 0.0624(13) Uani 0.773(13) 1 d D U P E 2
F17B F 0.4301(5) 0.5323(3) 0.3140(3) 0.101(2) Uani 0.773(13) 1 d D U P E 2
F18B F 0.5206(6) 0.54147(16) 0.4113(3) 0.078(2) Uani 0.773(13) 1 d D U P E 2
F13B F 0.1322(8) 0.46565(12) 0.5561(4) 0.070(2) Uani 0.797(19) 1 d D U P B 2
F14B F 0.1124(4) 0.51645(19) 0.4870(3) 0.0487(11) Uani 0.797(19) 1 d D U P B 2
F15B F 0.2419(5) 0.5194(2) 0.5661(4) 0.0712(15) Uani 0.797(19) 1 d D U P B 2
F11B F 0.0091(3) 0.48213(12) 0.23011(13) 0.0686(10) Uani 0.948(7) 1 d D U P C 2
F12B F 0.1168(3) 0.51877(8) 0.29614(19) 0.0700(11) Uani 0.948(7) 1 d D U P C 2
C58 C 0.0366(3) 0.49076(13) 0.29462(19) 0.0530(12) Uani 1 1 d D U . . .
N5B N 0.1939(9) 0.3936(5) 0.7898(6) 0.054(3) Uani 0.72(4) 1 d D U P D 2
O4B O 0.1924(16) 0.3976(4) 0.8541(5) 0.064(3) Uani 0.72(4) 1 d D U P D 2

loop_
_atom_site_aniso_label
_atom_site_aniso_U_11
_atom_site_aniso_U_22
_atom_site_aniso_U_33
_atom_site_aniso_U_23
_atom_site_aniso_U_13
_atom_site_aniso_U_12
Tb1 0.02414(12) 0.01947(11) 0.01784(11) 0.00137(8) 0.00781(8) -0.00004(8)
P2 0.0237(4) 0.0219(4) 0.0193(4) 0.0031(3) 0.0059(3) -0.0008(3)
P1 0.0232(4) 0.0179(4) 0.0178(4) 0.0001(3) 0.0064(3) 0.0006(3)
F2 0.0385(12) 0.0330(11) 0.0422(13) -0.0103(9) 0.0145(10) -0.0081(9)
O9 0.0199(12) 0.0239(12) 0.0431(15) -0.0010(10) 0.0064(11) 0.0001(10)
O3 0.0256(12) 0.0207(11) 0.0161(11) 0.0017(9) 0.0065(9) -0.0003(9)
O5 0.0425(15) 0.0319(13) 0.0299(14) 0.0004(11) 0.0098(11) -0.0163(11)
F8 0.0301(12) 0.0310(12) 0.136(3) -0.0028(14) 0.0127(14) -0.0047(10)
C49 0.029(2) 0.050(2) 0.034(2) 0.0006(18) 0.0047(18) 0.0048(17)
O10 0.0382(14) 0.0303(13) 0.0265(13) 0.0064(10) 0.0161(11) 0.0114(11)
F3 0.0831(18) 0.0685(16) 0.0452(14) -0.0357(12) 0.0395(13) -0.0335(14)
F1 0.0701(17) 0.0254(12) 0.102(2) 0.0121(13) -0.0169(15) 0.0020(11)
F4A 0.0326(14) 0.0670(19) 0.106(3) -0.0259(18) 0.0073(15) 0.0186(13)
O7 0.0255(12) 0.0201(11) 0.0213(12) 0.0001(9) 0.0057(10) -0.0005(9)
O2 0.0329(15) 0.0384(15) 0.065(2) -0.0116(13) -0.0069(13) -0.0086(12)
O11 0.0374(14) 0.0222(12) 0.0359(14) -0.0055(10) 0.0129(11) -0.0079(10)
O12 0.0408(14) 0.0250(13) 0.0243(13) -0.0035(10) 0.0122(11) 0.0023(10)
O8 0.0218(12) 0.0323(13) 0.0235(12) 0.0042(10) 0.0065(10) 0.0000(10)
N1 0.0462(19) 0.0354(17) 0.0296(18) 0.0143(14) 0.0176(15) 0.0152(14)
F13A 0.111(5) 0.0529(16) 0.056(3) 0.0123(18) 0.057(4) 0.034(3)
O1 0.0630(18) 0.0469(16) 0.0412(16) 0.0263(13) 0.0257(14) 0.0231(14)
F5A 0.0259(13) 0.103(2) 0.092(2) 0.067(2) 0.0246(14) 0.0093(15)
N6 0.0368(17) 0.0203(14) 0.0242(16) 0.0007(11) 0.0097(13) -0.0071(12)
N3 0.0320(16) 0.0199(14) 0.0165(15) 0.0017(11) 0.0104(13) 0.0041(11)
F10A 0.109(2) 0.070(2) 0.096(2) 0.0529(19) 0.078(2) 0.0692(19)
F14A 0.0395(18) 0.050(3) 0.060(2) 0.0070(16) 0.0208(17) 0.0047(18)
F7 0.0609(16) 0.0772(18) 0.0705(19) 0.0282(15) 0.0344(15) 0.0006(14)
F11A 0.077(2) 0.087(3) 0.0432(16) 0.0329(15) 0.0124(14) 0.0307(18)
F9 0.0406(13) 0.0359(13) 0.124(2) 0.0120(13) 0.0447(15) 0.0073(10)
F12A 0.092(2) 0.0369(14) 0.086(3) 0.0260(14) 0.0321(19) 0.0193(15)
C14 0.0215(17) 0.0219(16) 0.0240(18) -0.0045(13) -0.0008(14) -0.0004(13)
C15 0.033(2) 0.040(2) 0.031(2) -0.0048(16) 0.0034(17) -0.0108(16)
C21 0.030(2) 0.044(2) 0.044(2) 0.0052(18) 0.0000(18) -0.0095(17)
C56 0.032(2) 0.0307(19) 0.035(2) -0.0011(16) 0.0119(17) 0.0089(15)
C55 0.0228(18) 0.0287(18) 0.036(2) -0.0063(15) 0.0075(16) -0.0017(15)
C40 0.039(2) 0.0247(17) 0.0235(18) -0.0028(14) 0.0146(16) -0.0101(15)
N2 0.0289(17) 0.0269(15) 0.0421(19) -0.0041(13) -0.0047(14) -0.0016(13)
C54 0.028(2) 0.029(2) 0.084(4) 0.009(2) 0.016(2) 0.0031(17)
C13 0.037(2) 0.040(2) 0.031(2) -0.0090(17) 0.0029(17) -0.0022(17)
N4 0.0265(15) 0.0214(14) 0.0219(15) -0.0060(11) 0.0068(12) 0.0046(12)
C37 0.036(2) 0.0271(18) 0.0208(18) -0.0006(14) 0.0122(15) 0.0008(15)
C53 0.038(2) 0.0286(19) 0.028(2) -0.0031(15) 0.0089(16) 0.0022(15)
C18 0.044(2) 0.069(3) 0.049(3) 0.001(2) 0.007(2) -0.023(2)
F15A 0.076(2) 0.094(3) 0.044(3) -0.047(2) 0.002(2) 0.0245(19)
C35 0.042(2) 0.041(2) 0.032(2) 0.0084(17) 0.0045(18) -0.0055(17)
C39 0.037(2) 0.0224(17) 0.0220(18) -0.0014(14) 0.0107(15) -0.0045(14)
C6 0.041(2) 0.0348(19) 0.0228(19) 0.0043(15) 0.0071(16) 0.0037(16)
C16 0.032(2) 0.038(2) 0.038(2) -0.0077(17) 0.0046(17) -0.0125(16)
C62 0.044(2) 0.030(2) 0.026(2) -0.0056(15) 0.0055(17) 0.0077(16)
F10B 0.109(2) 0.070(2) 0.096(2) 0.0529(19) 0.078(2) 0.0692(19)
N5A 0.101(3) 0.039(5) 0.025(2) -0.010(3) 0.025(2) -0.017(3)
C36 0.066(3) 0.031(2) 0.030(2) -0.0076(16) 0.017(2) -0.0093(18)
C22 0.0245(19) 0.038(2) 0.053(3) 0.0105(19) 0.0156(19) -0.0005(16)
C59 0.075(3) 0.031(2) 0.058(3) -0.008(2) 0.025(3) -0.017(2)
C23 0.039(2) 0.0311(19) 0.040(2) 0.0061(17) 0.0208(19) 0.0017(16)
C4 0.049(2) 0.0221(17) 0.0273(19) 0.0056(15) 0.0145(17) 0.0052(16)
F6A 0.0256(12) 0.098(2) 0.0375(16) -0.0003(15) -0.0016(11) 0.0061(14)
C5 0.0314(19) 0.0222(17) 0.0234(18) 0.0052(14) 0.0116(15) 0.0032(14)
C46 0.032(2) 0.069(3) 0.059(3) -0.003(2) 0.005(2) -0.012(2)
C9 0.067(3) 0.044(2) 0.032(2) 0.0122(18) 0.025(2) 0.019(2)
C2 0.065(3) 0.034(2) 0.055(3) 0.0105(19) 0.013(2) -0.006(2)
C29 0.035(2) 0.0251(17) 0.0195(18) 0.0016(14) 0.0079(15) -0.0027(14)
C34 0.041(2) 0.0238(17) 0.0216(18) 0.0001(14) 0.0103(16) -0.0044(15)
C26 0.096(4) 0.050(3) 0.067(3) 0.009(2) 0.057(3) 0.016(3)
C25 0.068(3) 0.0267(19) 0.032(2) -0.0033(16) 0.029(2) -0.0049(18)
C20 0.0266(19) 0.0321(18) 0.030(2) 0.0048(15) 0.0084(16) -0.0016(15)
C28 0.048(2) 0.0249(18) 0.026(2) 0.0004(15) 0.0131(17) 0.0020(16)
C43 0.032(2) 0.059(3) 0.050(3) 0.021(2) -0.0029(19) -0.0002(19)
C1 0.050(2) 0.0248(18) 0.040(2) 0.0069(16) 0.0183(19) 0.0055(16)
C7 0.045(2) 0.038(2) 0.026(2) 0.0051(16) 0.0113(17) 0.0112(17)
C27 0.076(3) 0.033(2) 0.029(2) 0.0000(16) 0.022(2) -0.0110(19)
C30 0.061(3) 0.042(2) 0.026(2) -0.0075(17) 0.0117(19) -0.0196(19)
C47 0.031(2) 0.037(2) 0.036(2) 0.0014(17) 0.0022(17) -0.0058(16)
C57 0.045(2) 0.0300(19) 0.0244(19) 0.0023(15) 0.0129(17) 0.0130(16)
C11 0.058(3) 0.085(4) 0.060(3) 0.025(3) -0.023(2) -0.014(3)
C52 0.0314(19) 0.0229(17) 0.0139(17) 0.0014(13) 0.0065(14) 0.0013(14)
C24 0.035(2) 0.0264(18) 0.0272(19) 0.0020(15) 0.0120(16) 0.0016(15)
C12 0.066(3) 0.084(4) 0.052(3) -0.037(3) 0.003(2) -0.026(3)
C19 0.0264(18) 0.0161(15) 0.0258(19) 0.0029(13) 0.0098(15) 0.0009(13)
C10 0.040(2) 0.047(2) 0.034(2) -0.0087(18) -0.0071(18) -0.0080(18)
C17 0.038(2) 0.041(2) 0.094(4) -0.023(2) 0.020(2) -0.0031(19)
F16A 0.0535(18) 0.052(3) 0.084(5) -0.016(2) 0.017(2) -0.0335(17)
C63 0.068(3) 0.034(2) 0.040(2) -0.0071(19) 0.014(2) 0.010(2)
C50 0.0246(18) 0.039(2) 0.0147(17) 0.0054(14) 0.0096(14) 0.0069(15)
C8 0.067(3) 0.064(3) 0.028(2) 0.004(2) 0.004(2) 0.015(2)
O4A 0.115(9) 0.058(4) 0.022(3) -0.012(3) 0.024(4) -0.015(5)
C41 0.037(2) 0.036(2) 0.044(2) -0.0083(17) 0.0207(18) -0.0076(17)
C38 0.0237(17) 0.0230(17) 0.0243(18) 0.0018(14) 0.0069(14) 0.0004(13)
C51 0.0279(19) 0.0312(18) 0.0235(19) -0.0007(15) 0.0063(15) 0.0070(15)
C60 0.047(2) 0.028(2) 0.038(2) 0.0001(17) 0.0068(19) -0.0099(17)
C42 0.060(3) 0.038(2) 0.024(2) -0.0008(16) 0.0188(19) -0.0187(19)
C3 0.078(3) 0.029(2) 0.050(3) 0.0104(18) 0.024(2) 0.015(2)
C44 0.045(3) 0.095(4) 0.068(3) 0.032(3) -0.020(2) -0.003(3)
C31 0.099(4) 0.059(3) 0.026(2) -0.014(2) 0.012(2) -0.037(3)
C61 0.069(3) 0.0239(19) 0.045(2) -0.0080(17) 0.021(2) -0.0058(18)
C45 0.031(2) 0.097(4) 0.074(4) 0.013(3) -0.017(2) -0.007(2)
F17A 0.080(2) 0.102(5) 0.120(3) 0.088(3) 0.000(2) -0.025(4)
C32 0.166(6) 0.075(4) 0.040(3) -0.027(3) 0.027(3) -0.067(4)
C33 0.106(5) 0.106(4) 0.033(3) 0.004(3) -0.016(3) -0.032(4)
C48 0.032(2) 0.0299(18) 0.027(2) 0.0019(15) 0.0008(16) -0.0010(15)
O6 0.0290(12) 0.0287(12) 0.0173(12) 0.0059(9) 0.0073(10) -0.0006(10)
N8 0.0224(15) 0.0223(15) 0.0315(17) 0.0038(12) 0.0083(13) 0.0033(12)
N7 0.0305(16) 0.0214(14) 0.0160(14) 0.0039(12) 0.0067(12) 0.0027(12)
F4B 0.0326(14) 0.0670(19) 0.106(3) -0.0259(18) 0.0073(15) 0.0186(13)
F5B 0.0259(13) 0.103(2) 0.092(2) 0.067(2) 0.0246(14) 0.0093(15)
F6B 0.0256(12) 0.098(2) 0.0375(16) -0.0003(15) -0.0016(11) 0.0061(14)
F18A 0.107(5) 0.046(2) 0.084(4) -0.018(2) 0.026(3) -0.041(3)
F16B 0.0535(18) 0.052(3) 0.084(5) -0.016(2) 0.017(2) -0.0335(17)
F17B 0.080(2) 0.102(5) 0.120(3) 0.088(3) 0.000(2) -0.025(4)
F18B 0.107(5) 0.046(2) 0.084(4) -0.018(2) 0.026(3) -0.041(3)
F13B 0.111(5) 0.0529(16) 0.056(3) 0.0123(18) 0.057(4) 0.034(3)
F14B 0.0395(18) 0.050(3) 0.060(2) 0.0070(16) 0.0208(17) 0.0047(18)
F15B 0.076(2) 0.094(3) 0.044(3) -0.047(2) 0.002(2) 0.0245(19)
F11B 0.077(2) 0.087(3) 0.0432(16) 0.0329(15) 0.0124(14) 0.0307(18)
F12B 0.092(2) 0.0369(14) 0.086(3) 0.0260(14) 0.0321(19) 0.0193(15)
C58 0.063(3) 0.055(3) 0.047(3) 0.020(2) 0.033(2) 0.032(2)
N5B 0.101(3) 0.039(5) 0.025(2) -0.010(3) 0.025(2) -0.017(3)
O4B 0.115(9) 0.058(4) 0.022(3) -0.012(3) 0.024(4) -0.015(5)

loop_
_atom_type_symbol
_atom_type_description
_atom_type_scat_dispersion_real
_atom_type_scat_dispersion_imag
_atom_type_scat_source
C C 0.0181 0.0091 'International Tables Vol C Tables 4.2.6.8 and 6.1.1.4'
H H 0.0000 0.0000 'International Tables Vol C Tables 4.2.6.8 and 6.1.1.4'
F F 0.0727 0.0534 'International Tables Vol C Tables 4.2.6.8 and 6.1.1.4'
N N 0.0311 0.0180 'International Tables Vol C Tables 4.2.6.8 and 6.1.1.4'
O O 0.0492 0.0322 'International Tables Vol C Tables 4.2.6.8 and 6.1.1.4'
P P 0.2955 0.4335 'International Tables Vol C Tables 4.2.6.8 and 6.1.1.4'
Tb Tb -9.1472 9.1891 'International Tables Vol C Tables 4.2.6.8 and 6.1.1.4'

loop_
_geom_angle_atom_site_label_1
_geom_angle_atom_site_label_2
_geom_angle_atom_site_label_3
_geom_angle
_geom_angle_site_symmetry_1
_geom_angle_site_symmetry_3
_geom_angle_publ_flag
O9 Tb1 O10 70.96(7) . . ?
O9 Tb1 O7 75.41(7) . . ?
O9 Tb1 O11 138.58(7) . . ?
O9 Tb1 O12 75.37(8) . . ?
O9 Tb1 O8 144.92(7) . . ?
O3 Tb1 O9 113.63(8) . . ?
O3 Tb1 O10 73.56(7) . . ?
O3 Tb1 O7 76.54(7) . . ?
O3 Tb1 O11 80.00(7) . . ?
O3 Tb1 O12 139.77(7) . . ?
O3 Tb1 O8 76.23(7) . . ?
O7 Tb1 O10 119.85(8) . . ?
O7 Tb1 O12 140.93(7) . . ?
O11 Tb1 O10 76.71(8) . . ?
O11 Tb1 O7 145.03(7) . . ?
O11 Tb1 O12 70.92(7) . . ?
O11 Tb1 O8 74.87(7) . . ?
O12 Tb1 O10 73.14(7) . . ?
O8 Tb1 O10 141.41(7) . . ?
O8 Tb1 O7 74.60(7) . . ?
O8 Tb1 O12 119.99(8) . . ?
O6 Tb1 O9 80.64(8) . . ?
O6 Tb1 O3 144.85(7) . . ?
O6 Tb1 O10 140.53(7) . . ?
O6 Tb1 O7 76.58(7) . . ?
O6 Tb1 O11 111.21(8) . . ?
O6 Tb1 O12 73.56(7) . . ?
O6 Tb1 O8 75.09(7) . . ?
O6 P2 C48 109.19(14) . . ?
O6 P2 N8 118.45(14) . . ?
O6 P2 N7 107.54(13) . . ?
N8 P2 C48 103.20(15) . . ?
N8 P2 N7 105.81(14) . . ?
N7 P2 C48 112.73(15) . . ?
O3 P1 N3 107.18(12) . . ?
O3 P1 N4 116.19(13) . . ?
O3 P1 C19 111.38(14) . . ?
N3 P1 C19 111.43(14) . . ?
N4 P1 N3 105.86(14) . . ?
N4 P1 C19 104.72(14) . . ?
C55 O9 Tb1 133.7(2) . . ?
P1 O3 Tb1 161.97(12) . . ?
F4A C49 C50 113.4(3) . . ?
F5A C49 F4A 106.0(3) . . ?
F5A C49 F6A 109.9(3) . . ?
F5A C49 C50 111.6(3) . . ?
F6A C49 F4A 104.5(3) . . ?
F6A C49 C50 111.1(3) . . ?
F4B C49 C50 105.2(10) . . ?
F5B C49 C50 113.9(11) . . ?
F5B C49 F4B 107.7(11) . . ?
F5B C49 F6B 108.6(11) . . ?
F6B C49 C50 114.1(10) . . ?
F6B C49 F4B 106.9(11) . . ?
C57 O10 Tb1 131.9(2) . . ?
C52 O7 Tb1 131.4(2) . . ?
C60 O11 Tb1 135.2(2) . . ?
C62 O12 Tb1 132.9(2) . . ?
C50 O8 Tb1 132.4(2) . . ?
O1 N1 C1 116.1(3) . . ?
O1 N1 C7 116.1(3) . . ?
C1 N1 C7 124.1(3) . . ?
O5 N6 C40 116.0(2) . . ?
O5 N6 C34 115.8(3) . . ?
C40 N6 C34 124.4(2) . . ?
P1 N3 H3 114(2) . . ?
C5 N3 P1 123.6(2) . . ?
C5 N3 H3 116(2) . . ?
C15 C14 H14 108.6 . . ?
C13 C14 H14 108.6 . . ?
C13 C14 C15 107.9(3) . . ?
N4 C14 H14 108.6 . . ?
N4 C14 C15 113.2(3) . . ?
N4 C14 C13 109.8(3) . . ?
C14 C15 H15A 109.0 . . ?
C14 C15 H15B 109.0 . . ?
C14 C15 C16 113.0(3) . . ?
H15A C15 H15B 107.8 . . ?
C16 C15 H15A 109.0 . . ?
C16 C15 H15B 109.0 . . ?
C22 C21 H21 119.9 . . ?
C22 C21 C20 120.2(4) . . ?
C20 C21 H21 119.9 . . ?
C55 C56 H56 119.6 . . ?
C55 C56 C57 120.8(3) . . ?
C57 C56 H56 119.6 . . ?
O9 C55 C56 128.2(3) . . ?
O9 C55 C54 113.3(3) . . ?
C56 C55 C54 118.5(3) . . ?
N6 C40 C39 109.2(2) . . ?
N6 C40 C41 108.9(3) . . ?
N6 C40 C42 108.3(3) . . ?
C39 C40 C41 112.6(3) . . ?
C39 C40 C42 108.2(3) . . ?
C41 C40 C42 109.6(3) . . ?
O2 N2 C16 115.0(3) . . ?
O2 N2 C10 115.8(3) . . ?
C10 N2 C16 125.5(3) . . ?
F8 C54 C55 109.0(3) . . ?
F7 C54 F8 107.2(3) . . ?
F7 C54 F9 107.9(4) . . ?
F7 C54 C55 111.7(3) . . ?
F9 C54 F8 107.4(3) . . ?
F9 C54 C55 113.5(3) . . ?
C14 C13 H13A 108.7 . . ?
C14 C13 H13B 108.7 . . ?
C14 C13 C10 114.2(3) . . ?
H13A C13 H13B 107.6 . . ?
C10 C13 H13A 108.7 . . ?
C10 C13 H13B 108.7 . . ?
P1 N4 H4 118(2) . . ?
C14 N4 P1 122.4(2) . . ?
C14 N4 H4 116(2) . . ?
H37A C37 H37B 107.4 . . ?
C34 C37 H37A 108.4 . . ?
C34 C37 H37B 108.4 . . ?
C38 C37 H37A 108.4 . . ?
C38 C37 H37B 108.4 . . ?
C38 C37 C34 115.6(3) . . ?
F2 C53 F3 106.9(3) . . ?
F2 C53 F1 105.7(3) . . ?
F2 C53 C52 113.4(3) . . ?
F3 C53 F1 107.0(3) . . ?
F3 C53 C52 110.8(3) . . ?
F1 C53 C52 112.6(3) . . ?
H18A C18 H18B 109.5 . . ?
H18A C18 H18C 109.5 . . ?
H18B C18 H18C 109.5 . . ?
C16 C18 H18A 109.5 . . ?
C16 C18 H18B 109.5 . . ?
C16 C18 H18C 109.5 . . ?
H35A C35 H35B 109.5 . . ?
H35A C35 H35C 109.5 . . ?
H35B C35 H35C 109.5 . . ?
C34 C35 H35A 109.5 . . ?
C34 C35 H35B 109.5 . . ?
C34 C35 H35C 109.5 . . ?
C40 C39 H39A 108.6 . . ?
C40 C39 H39B 108.6 . . ?
C40 C39 C38 114.5(3) . . ?
H39A C39 H39B 107.6 . . ?
C38 C39 H39A 108.6 . . ?
C38 C39 H39B 108.6 . . ?
H6A C6 H6B 107.7 . . ?
C5 C6 H6A 108.9 . . ?
C5 C6 H6B 108.9 . . ?
C5 C6 C7 113.6(3) . . ?
C7 C6 H6A 108.9 . . ?
C7 C6 H6B 108.9 . . ?
C15 C16 C18 108.7(3) . . ?
N2 C16 C15 108.6(3) . . ?
N2 C16 C18 108.1(3) . . ?
N2 C16 C17 109.6(3) . . ?
C17 C16 C15 112.5(3) . . ?
C17 C16 C18 109.2(3) . . ?
O12 C62 C63 114.8(3) . . ?
O12 C62 C61 128.6(3) . . ?
C61 C62 C63 116.6(3) . . ?
C25 N5A C31 122.0(15) . . ?
O4A N5A C25 104.7(18) . . ?
O4A N5A C31 127(2) . . ?
H36A C36 H36B 109.5 . . ?
H36A C36 H36C 109.5 . . ?
H36B C36 H36C 109.5 . . ?
C34 C36 H36A 109.5 . . ?
C34 C36 H36B 109.5 . . ?
C34 C36 H36C 109.5 . . ?
C21 C22 H22 120.2 . . ?
C23 C22 C21 119.6(3) . . ?
C23 C22 H22 120.2 . . ?
F16A C59 C60 116.1(14) . . ?
F16A C59 F17A 105.6(11) . . ?
F16A C59 F18A 113.3(10) . . ?
F17A C59 C60 101.4(11) . . ?
F18A C59 C60 114.1(9) . . ?
F18A C59 F17A 104.4(9) . . ?
F16B C59 C60 111.8(4) . . ?
F16B C59 F18B 103.4(4) . . ?
F17B C59 C60 112.1(4) . . ?
F17B C59 F16B 107.8(5) . . ?
F17B C59 F18B 108.9(4) . . ?
F18B C59 C60 112.4(4) . . ?
C22 C23 H23 119.5 . . ?
C22 C23 C24 121.0(3) . . ?
C24 C23 H23 119.5 . . ?
H4A C4 H4B 107.8 . . ?
C5 C4 H4A 109.0 . . ?
C5 C4 H4B 109.0 . . ?
C5 C4 C1 112.9(3) . . ?
C1 C4 H4A 109.0 . . ?
C1 C4 H4B 109.0 . . ?
N3 C5 C6 112.5(3) . . ?
N3 C5 C4 109.7(3) . . ?
N3 C5 H5 108.7 . . ?
C6 C5 H5 108.7 . . ?
C4 C5 C6 108.5(3) . . ?
C4 C5 H5 108.7 . . ?
C47 C46 H46 119.8 . . ?
C45 C46 H46 119.8 . . ?
C45 C46 C47 120.4(4) . . ?
H9A C9 H9B 109.5 . . ?
H9A C9 H9C 109.5 . . ?
H9B C9 H9C 109.5 . . ?
C7 C9 H9A 109.5 . . ?
C7 C9 H9B 109.5 . . ?
C7 C9 H9C 109.5 . . ?
H2A C2 H2B 109.5 . . ?
H2A C2 H2C 109.5 . . ?
H2B C2 H2C 109.5 . . ?
C1 C2 H2A 109.5 . . ?
C1 C2 H2B 109.5 . . ?
C1 C2 H2C 109.5 . . ?
C28 C29 H29 108.4 . . ?
C28 C29 C30 108.2(3) . . ?
C30 C29 H29 108.4 . . ?
N7 C29 H29 108.4 . . ?
N7 C29 C28 111.8(3) . . ?
N7 C29 C30 111.5(3) . . ?
N6 C34 C37 110.6(3) . . ?
N6 C34 C35 108.3(3) . . ?
N6 C34 C36 106.6(3) . . ?
C37 C34 C35 111.9(3) . . ?
C37 C34 C36 109.2(3) . . ?
C36 C34 C35 110.0(3) . . ?
H26A C26 H26B 109.5 . . ?
H26A C26 H26C 109.5 . . ?
H26B C26 H26C 109.5 . . ?
C25 C26 H26A 109.5 . . ?
C25 C26 H26B 109.5 . . ?
C25 C26 H26C 109.5 . . ?
N5A C25 C26 104.2(12) . . ?
N5A C25 C28 106.8(13) . . ?
N5A C25 C27 115(2) . . ?
C26 C25 C28 109.6(4) . . ?
C26 C25 C27 108.3(3) . . ?
C27 C25 C28 112.3(3) . . ?
N5B C25 C26 109.8(6) . . ?
N5B C25 C28 110.5(6) . . ?
N5B C25 C27 106.3(9) . . ?
C21 C20 H20 120.0 . . ?
C21 C20 C19 120.1(3) . . ?
C19 C20 H20 120.0 . . ?
C29 C28 C25 113.0(3) . . ?
C29 C28 H28A 109.0 . . ?
C29 C28 H28B 109.0 . . ?
C25 C28 H28A 109.0 . . ?
C25 C28 H28B 109.0 . . ?
H28A C28 H28B 107.8 . . ?
C44 C43 H43 119.8 . . ?
C44 C43 C48 120.4(4) . . ?
C48 C43 H43 119.8 . . ?
N1 C1 C4 109.9(3) . . ?
N1 C1 C2 110.2(3) . . ?
N1 C1 C3 107.5(3) . . ?
C4 C1 C2 110.8(3) . . ?
C3 C1 C4 108.9(3) . . ?
C3 C1 C2 109.5(3) . . ?
N1 C7 C6 108.3(3) . . ?
N1 C7 C9 110.1(3) . . ?
N1 C7 C8 108.9(3) . . ?
C9 C7 C6 110.9(3) . . ?
C8 C7 C6 109.6(3) . . ?
C8 C7 C9 109.0(3) . . ?
C25 C27 H27A 109.5 . . ?
C25 C27 H27B 109.5 . . ?
C25 C27 H27C 109.5 . . ?
H27A C27 H27B 109.5 . . ?
H27A C27 H27C 109.5 . . ?
H27B C27 H27C 109.5 . . ?
C29 C30 H30A 108.9 . . ?
C29 C30 H30B 108.9 . . ?
H30A C30 H30B 107.7 . . ?
C31 C30 C29 113.5(3) . . ?
C31 C30 H30A 108.9 . . ?
C31 C30 H30B 108.9 . . ?
C46 C47 H47 120.0 . . ?
C46 C47 C48 120.0(4) . . ?
C48 C47 H47 120.0 . . ?
O10 C57 C56 127.9(3) . . ?
O10 C57 C58 114.3(3) . . ?
C56 C57 C58 117.8(3) . . ?
H11A C11 H11B 109.5 . . ?
H11A C11 H11C 109.5 . . ?
H11B C11 H11C 109.5 . . ?
C10 C11 H11A 109.5 . . ?
C10 C11 H11B 109.5 . . ?
C10 C11 H11C 109.5 . . ?
O7 C52 C53 115.2(3) . . ?
O7 C52 C51 129.7(3) . . ?
C51 C52 C53 115.1(3) . . ?
C23 C24 H24 120.2 . . ?
C23 C24 C19 119.6(3) . . ?
C19 C24 H24 120.2 . . ?
H12A C12 H12B 109.5 . . ?
H12A C12 H12C 109.5 . . ?
H12B C12 H12C 109.5 . . ?
C10 C12 H12A 109.5 . . ?
C10 C12 H12B 109.5 . . ?
C10 C12 H12C 109.5 . . ?
C20 C19 P1 118.1(2) . . ?
C20 C19 C24 119.5(3) . . ?
C24 C19 P1 122.4(3) . . ?
N2 C10 C13 109.6(3) . . ?
N2 C10 C11 109.1(3) . . ?
N2 C10 C12 107.5(3) . . ?
C13 C10 C11 111.2(3) . . ?
C12 C10 C13 109.2(3) . . ?
C12 C10 C11 110.1(4) . . ?
C16 C17 H17A 109.5 . . ?
C16 C17 H17B 109.5 . . ?
C16 C17 H17C 109.5 . . ?
H17A C17 H17B 109.5 . . ?
H17A C17 H17C 109.5 . . ?
H17B C17 H17C 109.5 . . ?
F13A C63 F15A 105.9(10) . . ?
F13A C63 C62 106.3(10) . . ?
F14A C63 F13A 114.6(10) . . ?
F14A C63 F15A 108.1(11) . . ?
F14A C63 C62 117.6(12) . . ?
F15A C63 C62 103.3(12) . . ?
F13B C63 C62 113.0(3) . . ?
F13B C63 F14B 105.3(3) . . ?
F13B C63 F15B 108.7(4) . . ?
F14B C63 C62 108.3(4) . . ?
F15B C63 C62 114.5(4) . . ?
F15B C63 F14B 106.4(4) . . ?
O8 C50 C49 113.9(3) . . ?
O8 C50 C51 128.8(3) . . ?
C51 C50 C49 117.3(3) . . ?
C7 C8 H8A 109.5 . . ?
C7 C8 H8B 109.5 . . ?
C7 C8 H8C 109.5 . . ?
H8A C8 H8B 109.5 . . ?
H8A C8 H8C 109.5 . . ?
H8B C8 H8C 109.5 . . ?
C40 C41 H41A 109.5 . . ?
C40 C41 H41B 109.5 . . ?
C40 C41 H41C 109.5 . . ?
H41A C41 H41B 109.5 . . ?
H41A C41 H41C 109.5 . . ?
H41B C41 H41C 109.5 . . ?
C37 C38 C39 107.8(3) . . ?
C37 C38 H38 109.8 . . ?
C39 C38 H38 109.8 . . ?
N8 C38 C37 110.6(2) . . ?
N8 C38 C39 109.0(3) . . ?
N8 C38 H38 109.8 . . ?
C52 C51 H51 118.6 . . ?
C50 C51 C52 122.9(3) . . ?
C50 C51 H51 118.6 . . ?
O11 C60 C59 114.9(3) . . ?
O11 C60 C61 127.8(3) . . ?
C61 C60 C59 117.2(3) . . ?
C40 C42 H42A 109.5 . . ?
C40 C42 H42B 109.5 . . ?
C40 C42 H42C 109.5 . . ?
H42A C42 H42B 109.5 . . ?
H42A C42 H42C 109.5 . . ?
H42B C42 H42C 109.5 . . ?
C1 C3 H3A 109.5 . . ?
C1 C3 H3B 109.5 . . ?
C1 C3 H3C 109.5 . . ?
H3A C3 H3B 109.5 . . ?
H3A C3 H3C 109.5 . . ?
H3B C3 H3C 109.5 . . ?
C43 C44 H44 120.0 . . ?
C45 C44 C43 120.1(4) . . ?
C45 C44 H44 120.0 . . ?
N5A C31 C30 107.6(13) . . ?
N5A C31 C32 103.8(12) . . ?
N5A C31 C33 115(2) . . ?
C30 C31 C32 108.7(4) . . ?
C30 C31 C33 111.3(4) . . ?
C33 C31 C32 110.4(5) . . ?
N5B C31 C30 111.6(6) . . ?
N5B C31 C32 109.0(6) . . ?
N5B C31 C33 105.7(9) . . ?
C62 C61 C60 120.6(3) . . ?
C62 C61 H61 119.7 . . ?
C60 C61 H61 119.7 . . ?
C46 C45 C44 120.3(4) . . ?
C46 C45 H45 119.9 . . ?
C44 C45 H45 119.9 . . ?
C31 C32 H32A 109.5 . . ?
C31 C32 H32B 109.5 . . ?
C31 C32 H32C 109.5 . . ?
H32A C32 H32B 109.5 . . ?
H32A C32 H32C 109.5 . . ?
H32B C32 H32C 109.5 . . ?
C31 C33 H33A 109.5 . . ?
C31 C33 H33B 109.5 . . ?
C31 C33 H33C 109.5 . . ?
H33A C33 H33B 109.5 . . ?
H33A C33 H33C 109.5 . . ?
H33B C33 H33C 109.5 . . ?
C43 C48 P2 121.9(3) . . ?
C43 C48 C47 118.9(3) . . ?
C47 C48 P2 119.2(3) . . ?
P2 O6 Tb1 165.38(14) . . ?
P2 N8 H8 117(3) . . ?
C38 N8 P2 126.4(2) . . ?
C38 N8 H8 115(3) . . ?
P2 N7 H7 117(2) . . ?
C29 N7 P2 123.2(2) . . ?
C29 N7 H7 114(2) . . ?
F10A C58 C57 100(3) . . ?
F11A C58 F10A 106.9(19) . . ?
F11A C58 F12A 107.5(19) . . ?
F11A C58 C57 127(3) . . ?
F12A C58 F10A 106.8(19) . . ?
F12A C58 C57 107(2) . . ?
F10B C58 C57 113.8(3) . . ?
F10B C58 F11B 107.4(4) . . ?
F11B C58 C57 109.7(3) . . ?
F12B C58 F10B 107.7(4) . . ?
F12B C58 C57 111.5(3) . . ?
F12B C58 F11B 106.4(3) . . ?
C31 N5B C25 125.6(6) . . ?
O4B N5B C25 118.7(9) . . ?
O4B N5B C31 112.6(9) . . ?

loop_
_geom_bond_atom_site_label_1
_geom_bond_atom_site_label_2
_geom_bond_distance
_geom_bond_site_symmetry_2
_geom_bond_publ_flag
Tb1 O9 2.357(2) . ?
Tb1 O3 2.273(2) . ?
Tb1 O10 2.441(2) . ?
Tb1 O7 2.395(2) . ?
Tb1 O11 2.365(2) . ?
Tb1 O12 2.429(2) . ?
Tb1 O8 2.381(2) . ?
Tb1 O6 2.271(2) . ?
P2 C48 1.797(4) . ?
P2 O6 1.485(2) . ?
P2 N8 1.615(3) . ?
P2 N7 1.632(3) . ?
P1 O3 1.492(2) . ?
P1 N3 1.640(3) . ?
P1 N4 1.627(3) . ?
P1 C19 1.787(3) . ?
F2 C53 1.321(4) . ?
O9 C55 1.249(4) . ?
O5 N6 1.288(3) . ?
F8 C54 1.344(5) . ?
C49 F4A 1.342(4) . ?
C49 F5A 1.302(4) . ?
C49 F6A 1.313(4) . ?
C49 C50 1.542(5) . ?
C49 F4B 1.333(8) . ?
C49 F5B 1.308(8) . ?
C49 F6B 1.310(8) . ?
O10 C57 1.260(4) . ?
F3 C53 1.330(4) . ?
F1 C53 1.337(4) . ?
O7 C52 1.245(4) . ?
O2 N2 1.286(4) . ?
O11 C60 1.248(4) . ?
O12 C62 1.240(4) . ?
O8 C50 1.253(4) . ?
N1 O1 1.289(3) . ?
N1 C1 1.482(5) . ?
N1 C7 1.495(5) . ?
F13A C63 1.330(8) . ?
N6 C40 1.490(4) . ?
N6 C34 1.499(4) . ?
N3 C5 1.471(4) . ?
N3 H3 0.837(18) . ?
F10A C58 1.330(9) . ?
F14A C63 1.319(8) . ?
F7 C54 1.312(5) . ?
F11A C58 1.326(9) . ?
F9 C54 1.331(4) . ?
F12A C58 1.329(9) . ?
C14 H14 1.0000 . ?
C14 C15 1.521(5) . ?
C14 C13 1.503(4) . ?
C14 N4 1.467(4) . ?
C15 H15A 0.9900 . ?
C15 H15B 0.9900 . ?
C15 C16 1.531(5) . ?
C21 H21 0.9500 . ?
C21 C22 1.386(5) . ?
C21 C20 1.387(5) . ?
C56 H56 0.9500 . ?
C56 C55 1.387(5) . ?
C56 C57 1.388(5) . ?
C55 C54 1.532(5) . ?
C40 C39 1.519(5) . ?
C40 C41 1.527(5) . ?
C40 C42 1.532(5) . ?
N2 C16 1.488(5) . ?
N2 C10 1.485(5) . ?
C13 H13A 0.9900 . ?
C13 H13B 0.9900 . ?
C13 C10 1.532(5) . ?
N4 H4 0.842(18) . ?
C37 H37A 0.9900 . ?
C37 H37B 0.9900 . ?
C37 C34 1.524(5) . ?
C37 C38 1.521(4) . ?
C53 C52 1.536(4) . ?
C18 H18A 0.9800 . ?
C18 H18B 0.9800 . ?
C18 H18C 0.9800 . ?
C18 C16 1.538(5) . ?
F15A C63 1.345(8) . ?
C35 H35A 0.9800 . ?
C35 H35B 0.9800 . ?
C35 H35C 0.9800 . ?
C35 C34 1.530(5) . ?
C39 H39A 0.9900 . ?
C39 H39B 0.9900 . ?
C39 C38 1.528(4) . ?
C6 H6A 0.9900 . ?
C6 H6B 0.9900 . ?
C6 C5 1.519(5) . ?
C6 C7 1.531(5) . ?
C16 C17 1.523(5) . ?
C62 C63 1.541(5) . ?
C62 C61 1.387(5) . ?
F10B C58 1.331(4) . ?
N5A C25 1.501(15) . ?
N5A O4A 1.314(15) . ?
N5A C31 1.520(15) . ?
C36 H36A 0.9800 . ?
C36 H36B 0.9800 . ?
C36 H36C 0.9800 . ?
C36 C34 1.526(5) . ?
C22 H22 0.9500 . ?
C22 C23 1.373(5) . ?
C59 F16A 1.306(8) . ?
C59 C60 1.536(5) . ?
C59 F17A 1.339(8) . ?
C59 F18A 1.315(7) . ?
C59 F16B 1.322(5) . ?
C59 F17B 1.308(5) . ?
C59 F18B 1.362(5) . ?
C23 H23 0.9500 . ?
C23 C24 1.383(5) . ?
C4 H4A 0.9900 . ?
C4 H4B 0.9900 . ?
C4 C5 1.511(4) . ?
C4 C1 1.532(5) . ?
C5 H5 1.0000 . ?
C46 H46 0.9500 . ?
C46 C47 1.385(5) . ?
C46 C45 1.368(6) . ?
C9 H9A 0.9800 . ?
C9 H9B 0.9800 . ?
C9 H9C 0.9800 . ?
C9 C7 1.531(5) . ?
C2 H2A 0.9800 . ?
C2 H2B 0.9800 . ?
C2 H2C 0.9800 . ?
C2 C1 1.538(6) . ?
C29 H29 1.0000 . ?
C29 C28 1.515(5) . ?
C29 C30 1.521(5) . ?
C29 N7 1.472(4) . ?
C26 H26A 0.9800 . ?
C26 H26B 0.9800 . ?
C26 H26C 0.9800 . ?
C26 C25 1.517(6) . ?
C25 C28 1.534(5) . ?
C25 C27 1.531(5) . ?
C25 N5B 1.491(8) . ?
C20 H20 0.9500 . ?
C20 C19 1.388(5) . ?
C28 H28A 0.9900 . ?
C28 H28B 0.9900 . ?
C43 H43 0.9500 . ?
C43 C44 1.381(6) . ?
C43 C48 1.389(5) . ?
C1 C3 1.526(5) . ?
C7 C8 1.530(6) . ?
C27 H27A 0.9800 . ?
C27 H27B 0.9800 . ?
C27 H27C 0.9800 . ?
C30 H30A 0.9900 . ?
C30 H30B 0.9900 . ?
C30 C31 1.522(5) . ?
C47 H47 0.9500 . ?
C47 C48 1.392(5) . ?
C57 C58 1.530(5) . ?
C11 H11A 0.9800 . ?
C11 H11B 0.9800 . ?
C11 H11C 0.9800 . ?
C11 C10 1.533(6) . ?
C52 C51 1.386(5) . ?
C24 H24 0.9500 . ?
C24 C19 1.397(4) . ?
C12 H12A 0.9800 . ?
C12 H12B 0.9800 . ?
C12 H12C 0.9800 . ?
C12 C10 1.520(5) . ?
C17 H17A 0.9800 . ?
C17 H17B 0.9800 . ?
C17 H17C 0.9800 . ?
C63 F13B 1.337(5) . ?
C63 F14B 1.338(4) . ?
C63 F15B 1.337(5) . ?
C50 C51 1.379(5) . ?
C8 H8A 0.9800 . ?
C8 H8B 0.9800 . ?
C8 H8C 0.9800 . ?
C41 H41A 0.9800 . ?
C41 H41B 0.9800 . ?
C41 H41C 0.9800 . ?
C38 H38 1.0000 . ?
C38 N8 1.466(4) . ?
C51 H51 0.9500 . ?
C60 C61 1.391(5) . ?
C42 H42A 0.9800 . ?
C42 H42B 0.9800 . ?
C42 H42C 0.9800 . ?
C3 H3A 0.9800 . ?
C3 H3B 0.9800 . ?
C3 H3C 0.9800 . ?
C44 H44 0.9500 . ?
C44 C45 1.375(7) . ?
C31 C32 1.538(6) . ?
C31 C33 1.531(8) . ?
C31 N5B 1.479(8) . ?
C61 H61 0.9500 . ?
C45 H45 0.9500 . ?
C32 H32A 0.9800 . ?
C32 H32B 0.9800 . ?
C32 H32C 0.9800 . ?
C33 H33A 0.9800 . ?
C33 H33B 0.9800 . ?
C33 H33C 0.9800 . ?
N8 H8 0.848(18) . ?
N7 H7 0.851(18) . ?
F11B C58 1.334(4) . ?
F12B C58 1.325(4) . ?
N5B O4B 1.296(8) . ?

loop_
_geom_hbond_atom_site_label_D
_geom_hbond_atom_site_label_H
_geom_hbond_atom_site_label_A
_geom_hbond_distance_DH
_geom_hbond_distance_HA
_geom_hbond_distance_DA
_geom_hbond_angle_DHA
_geom_hbond_site_symmetry_A
N4 H4 O5 0.842(18) 2.11(2) 2.913(3) 159(3) 4_665
N8 H8 O2 0.848(18) 2.01(2) 2.794(4) 154(4) 4_666

loop_
_geom_torsion_atom_site_label_1
_geom_torsion_atom_site_label_2
_geom_torsion_atom_site_label_3
_geom_torsion_atom_site_label_4
_geom_torsion
_geom_torsion_site_symmetry_1
_geom_torsion_site_symmetry_2
_geom_torsion_site_symmetry_3
_geom_torsion_site_symmetry_4
_geom_torsion_publ_flag
Tb1 O9 C55 C56 22.9(6) . . . . ?
Tb1 O9 C55 C54 -158.1(3) . . . . ?
Tb1 O10 C57 C56 -12.9(6) . . . . ?
Tb1 O10 C57 C58 169.3(2) . . . . ?
Tb1 O7 C52 C53 179.13(19) . . . . ?
Tb1 O7 C52 C51 -3.1(5) . . . . ?
Tb1 O11 C60 C59 -163.1(2) . . . . ?
Tb1 O11 C60 C61 15.9(6) . . . . ?
Tb1 O12 C62 C63 162.3(2) . . . . ?
Tb1 O12 C62 C61 -16.3(6) . . . . ?
Tb1 O8 C50 C49 -179.80(18) . . . . ?
Tb1 O8 C50 C51 0.2(5) . . . . ?
P1 N3 C5 C6 86.9(3) . . . . ?
P1 N3 C5 C4 -152.3(3) . . . . ?
F2 C53 C52 O7 -15.9(4) . . . . ?
F2 C53 C52 C51 166.0(3) . . . . ?
O9 C55 C54 F8 -64.9(4) . . . . ?
O9 C55 C54 F7 53.3(4) . . . . ?
O9 C55 C54 F9 175.5(3) . . . . ?
O3 P1 N3 C5 164.6(2) . . . . ?
O3 P1 N4 C14 63.2(3) . . . . ?
O3 P1 C19 C20 -24.7(3) . . . . ?
O3 P1 C19 C24 157.7(2) . . . . ?
O5 N6 C40 C39 166.6(3) . . . . ?
O5 N6 C40 C41 -70.1(3) . . . . ?
O5 N6 C40 C42 49.0(4) . . . . ?
O5 N6 C34 C37 -170.0(3) . . . . ?
O5 N6 C34 C35 66.9(3) . . . . ?
O5 N6 C34 C36 -51.4(4) . . . . ?
C49 C50 C51 C52 -176.3(3) . . . . ?
O10 C57 C58 F10A 167(3) . . . . ?
O10 C57 C58 F11A 47(3) . . . . ?
O10 C57 C58 F12A -82(3) . . . . ?
O10 C57 C58 F10B -162.3(4) . . . . ?
O10 C57 C58 F11B 77.3(4) . . . . ?
O10 C57 C58 F12B -40.3(4) . . . . ?
F3 C53 C52 O7 104.3(3) . . . . ?
F3 C53 C52 C51 -73.8(4) . . . . ?
F1 C53 C52 O7 -135.9(3) . . . . ?
F1 C53 C52 C51 46.0(4) . . . . ?
F4A C49 C50 O8 -173.8(3) . . . . ?
F4A C49 C50 C51 6.2(4) . . . . ?
O7 C52 C51 C50 -2.1(5) . . . . ?
O2 N2 C16 C15 167.1(3) . . . . ?
O2 N2 C16 C18 49.3(4) . . . . ?
O2 N2 C16 C17 -69.6(4) . . . . ?
O2 N2 C10 C13 -169.4(3) . . . . ?
O2 N2 C10 C11 68.6(4) . . . . ?
O2 N2 C10 C12 -50.8(4) . . . . ?
O11 C60 C61 C62 0.2(7) . . . . ?
O12 C62 C63 F13A 43.8(14) . . . . ?
O12 C62 C63 F14A -86.1(12) . . . . ?
O12 C62 C63 F15A 155.0(12) . . . . ?
O12 C62 C63 F13B 10.9(7) . . . . ?
O12 C62 C63 F14B -105.3(5) . . . . ?
O12 C62 C63 F15B 136.1(5) . . . . ?
O12 C62 C61 C60 0.6(7) . . . . ?
O8 C50 C51 C52 3.7(5) . . . . ?
O1 N1 C1 C4 163.8(3) . . . . ?
O1 N1 C1 C2 -73.9(4) . . . . ?
O1 N1 C1 C3 45.4(4) . . . . ?
O1 N1 C7 C6 -163.5(3) . . . . ?
O1 N1 C7 C9 75.1(4) . . . . ?
O1 N1 C7 C8 -44.4(4) . . . . ?
F5A C49 C50 O8 -54.1(4) . . . . ?
F5A C49 C50 C51 125.9(4) . . . . ?
N6 C40 C39 C38 49.0(4) . . . . ?
N3 P1 O3 Tb1 -22.8(5) . . . . ?
N3 P1 N4 C14 -55.6(3) . . . . ?
N3 P1 C19 C20 95.0(3) . . . . ?
N3 P1 C19 C24 -82.6(3) . . . . ?
C14 C15 C16 N2 48.3(4) . . . . ?
C14 C15 C16 C18 165.6(3) . . . . ?
C14 C15 C16 C17 -73.3(4) . . . . ?
C14 C13 C10 N2 -44.2(4) . . . . ?
C14 C13 C10 C11 76.5(4) . . . . ?
C14 C13 C10 C12 -161.8(4) . . . . ?
C15 C14 C13 C10 60.1(4) . . . . ?
C15 C14 N4 P1 -59.0(3) . . . . ?
C21 C22 C23 C24 1.8(5) . . . . ?
C21 C20 C19 P1 -176.6(3) . . . . ?
C21 C20 C19 C24 1.0(5) . . . . ?
C56 C55 C54 F8 114.2(4) . . . . ?
C56 C55 C54 F7 -127.6(4) . . . . ?
C56 C55 C54 F9 -5.4(6) . . . . ?
C56 C57 C58 F10A -11(3) . . . . ?
C56 C57 C58 F11A -131(3) . . . . ?
C56 C57 C58 F12A 100(3) . . . . ?
C56 C57 C58 F10B 19.6(6) . . . . ?
C56 C57 C58 F11B -100.7(4) . . . . ?
C56 C57 C58 F12B 141.7(4) . . . . ?
C55 C56 C57 O10 -6.4(6) . . . . ?
C55 C56 C57 C58 171.3(3) . . . . ?
C40 N6 C34 C37 32.9(4) . . . . ?
C40 N6 C34 C35 -90.1(4) . . . . ?
C40 N6 C34 C36 151.6(3) . . . . ?
C40 C39 C38 C37 -59.9(3) . . . . ?
C40 C39 C38 N8 180.0(3) . . . . ?
C13 C14 C15 C16 -62.4(4) . . . . ?
C13 C14 N4 P1 -179.6(2) . . . . ?
N4 P1 O3 Tb1 -140.9(4) . . . . ?
N4 P1 N3 C5 -70.8(3) . . . . ?
N4 P1 C19 C20 -151.0(2) . . . . ?
N4 P1 C19 C24 31.4(3) . . . . ?
N4 C14 C15 C16 175.9(3) . . . . ?
N4 C14 C13 C10 -176.1(3) . . . . ?
C37 C38 N8 P2 115.5(3) . . . . ?
C53 C52 C51 C50 175.6(3) . . . . ?
C39 C38 N8 P2 -126.1(3) . . . . ?
C16 N2 C10 C13 33.5(5) . . . . ?
C16 N2 C10 C11 -88.4(4) . . . . ?
C16 N2 C10 C12 152.1(3) . . . . ?
N5A C25 C28 C29 53.1(18) . . . . ?
C22 C21 C20 C19 -0.6(5) . . . . ?
C22 C23 C24 C19 -1.4(5) . . . . ?
C59 C60 C61 C62 179.2(4) . . . . ?
C23 C24 C19 P1 177.5(2) . . . . ?
C23 C24 C19 C20 -0.1(5) . . . . ?
F6A C49 C50 O8 68.9(4) . . . . ?
F6A C49 C50 C51 -111.1(3) . . . . ?
C5 C6 C7 N1 -48.3(4) . . . . ?
C5 C6 C7 C9 72.6(4) . . . . ?
C5 C6 C7 C8 -167.0(3) . . . . ?
C5 C4 C1 N1 47.3(4) . . . . ?
C5 C4 C1 C2 -74.7(4) . . . . ?
C5 C4 C1 C3 164.8(3) . . . . ?
C46 C47 C48 P2 178.3(3) . . . . ?
C46 C47 C48 C43 0.0(6) . . . . ?
C29 C30 C31 N5A -50.1(19) . . . . ?
C29 C30 C31 C32 -162.0(4) . . . . ?
C29 C30 C31 C33 76.2(5) . . . . ?
C29 C30 C31 N5B -41.7(9) . . . . ?
C34 N6 C40 C39 -36.4(4) . . . . ?
C34 N6 C40 C41 86.9(4) . . . . ?
C34 N6 C40 C42 -154.0(3) . . . . ?
C34 C37 C38 C39 55.8(4) . . . . ?
C34 C37 C38 N8 175.0(3) . . . . ?
C26 C25 C28 C29 165.4(3) . . . . ?
C26 C25 N5B C31 -148.7(14) . . . . ?
C26 C25 N5B O4B 52.8(16) . . . . ?
C25 N5A C31 C30 46(4) . . . . ?
C25 N5A C31 C32 161(3) . . . . ?
C25 N5A C31 C33 -78(4) . . . . ?
C20 C21 C22 C23 -0.8(5) . . . . ?
C28 C29 C30 C31 60.3(5) . . . . ?
C28 C29 N7 P2 -136.4(3) . . . . ?
C28 C25 N5B C31 -27.7(19) . . . . ?
C28 C25 N5B O4B 173.8(12) . . . . ?
C43 C44 C45 C46 -0.2(8) . . . . ?
C1 N1 C7 C6 39.0(4) . . . . ?
C1 N1 C7 C9 -82.3(4) . . . . ?
C1 N1 C7 C8 158.2(3) . . . . ?
C1 C4 C5 N3 176.9(3) . . . . ?
C1 C4 C5 C6 -59.9(4) . . . . ?
C7 N1 C1 C4 -38.8(4) . . . . ?
C7 N1 C1 C2 83.5(4) . . . . ?
C7 N1 C1 C3 -157.2(3) . . . . ?
C7 C6 C5 N3 -177.3(3) . . . . ?
C7 C6 C5 C4 61.2(4) . . . . ?
C27 C25 C28 C29 -74.2(4) . . . . ?
C27 C25 N5B C31 94.4(17) . . . . ?
C27 C25 N5B O4B -64.2(14) . . . . ?
C30 C29 C28 C25 -61.8(4) . . . . ?
C30 C29 N7 P2 102.3(3) . . . . ?
C30 C31 N5B C25 27(2) . . . . ?
C30 C31 N5B O4B -173.8(10) . . . . ?
C47 C46 C45 C44 0.7(8) . . . . ?
C57 C56 C55 O9 2.1(6) . . . . ?
C57 C56 C55 C54 -176.8(4) . . . . ?
C19 P1 O3 Tb1 99.4(4) . . . . ?
C19 P1 N3 C5 42.5(3) . . . . ?
C19 P1 N4 C14 -173.5(2) . . . . ?
C10 N2 C16 C15 -35.7(5) . . . . ?
C10 N2 C16 C18 -153.5(3) . . . . ?
C10 N2 C16 C17 87.6(4) . . . . ?
F16A C59 C60 O11 -48.6(12) . . . . ?
F16A C59 C60 C61 132.2(12) . . . . ?
C63 C62 C61 C60 -178.0(4) . . . . ?
O4A N5A C25 C26 43(4) . . . . ?
O4A N5A C25 C28 159(3) . . . . ?
O4A N5A C25 C27 -76(3) . . . . ?
O4A N5A C31 C30 -166(4) . . . . ?
O4A N5A C31 C32 -51(5) . . . . ?
O4A N5A C31 C33 70(5) . . . . ?
C41 C40 C39 C38 -72.1(4) . . . . ?
C38 C37 C34 N6 -41.8(4) . . . . ?
C38 C37 C34 C35 79.1(4) . . . . ?
C38 C37 C34 C36 -158.8(3) . . . . ?
C42 C40 C39 C38 166.6(3) . . . . ?
C44 C43 C48 P2 -177.8(4) . . . . ?
C44 C43 C48 C47 0.5(6) . . . . ?
C31 N5A C25 C26 -163(3) . . . . ?
C31 N5A C25 C28 -47(4) . . . . ?
C31 N5A C25 C27 78(4) . . . . ?
C61 C62 C63 F13A -137.4(14) . . . . ?
C61 C62 C63 F14A 92.7(12) . . . . ?
C61 C62 C63 F15A -26.2(13) . . . . ?
C61 C62 C63 F13B -170.3(6) . . . . ?
C61 C62 C63 F14B 73.5(5) . . . . ?
C61 C62 C63 F15B -45.0(6) . . . . ?
C45 C46 C47 C48 -0.6(6) . . . . ?
F17A C59 C60 O11 65.2(12) . . . . ?
F17A C59 C60 C61 -114.0(11) . . . . ?
C32 C31 N5B C25 146.7(14) . . . . ?
C32 C31 N5B O4B -53.7(15) . . . . ?
C33 C31 N5B C25 -94.6(17) . . . . ?
C33 C31 N5B O4B 65.0(12) . . . . ?
C48 P2 O6 Tb1 -110.3(5) . . . . ?
C48 P2 N8 C38 170.0(3) . . . . ?
C48 P2 N7 C29 -49.9(3) . . . . ?
C48 C43 C44 C45 -0.4(8) . . . . ?
O6 P2 C48 C43 -165.2(3) . . . . ?
O6 P2 C48 C47 16.6(3) . . . . ?
O6 P2 N8 C38 -69.3(3) . . . . ?
O6 P2 N7 C29 -170.3(2) . . . . ?
N8 P2 C48 C43 -38.4(4) . . . . ?
N8 P2 C48 C47 143.4(3) . . . . ?
N8 P2 O6 Tb1 132.1(5) . . . . ?
N8 P2 N7 C29 62.2(3) . . . . ?
N7 P2 C48 C43 75.3(3) . . . . ?
N7 P2 C48 C47 -102.9(3) . . . . ?
N7 P2 O6 Tb1 12.3(6) . . . . ?
N7 P2 N8 C38 51.4(3) . . . . ?
N7 C29 C28 C25 175.0(3) . . . . ?
N7 C29 C30 C31 -176.3(4) . . . . ?
F4B C49 C50 O8 2.5(13) . . . . ?
F4B C49 C50 C51 -177.5(12) . . . . ?
F5B C49 C50 O8 -115.2(12) . . . . ?
F5B C49 C50 C51 64.8(12) . . . . ?
F6B C49 C50 O8 119.3(12) . . . . ?
F6B C49 C50 C51 -60.7(12) . . . . ?
F18A C59 C60 O11 176.8(12) . . . . ?
F18A C59 C60 C61 -2.4(12) . . . . ?
F16B C59 C60 O11 -28.0(6) . . . . ?
F16B C59 C60 C61 152.8(5) . . . . ?
F17B C59 C60 O11 93.1(6) . . . . ?
F17B C59 C60 C61 -86.0(6) . . . . ?
F18B C59 C60 O11 -143.8(5) . . . . ?
F18B C59 C60 C61 37.0(6) . . . . ?
N5B C25 C28 C29 44.3(9) . . . . ?
